data_2234628
loop_
_publ_author_name
'Vittaya, Luksamee'
'Leesakul, Nararak'
'Pakawatchai, Chaveng'
'Saithong, Saowanit'
'Hansongnern, Kanidtha'

_publ_section_title
;
 Bis[5-chloro-2-(phenyldiazenyl-\k<i>N</i>^2^)pyridine-\k<i>N</i>]bis(thiocyanato-\k<i>N</i>)iron(II)
;
_journal_coeditor_code HB6716
_journal_issue 5
_journal_name_full 'Acta Crystallographica Section E'
_journal_page_first m555
_journal_page_last m556
_journal_paper_doi 10.1107/S1600536812014286
_journal_volume 68
_journal_year 2012
_chemical_formula_iupac '[Fe (N C S)2 (C11 H8 Cl N3)2]'
_chemical_formula_moiety 'C24 H16 Cl2 Fe N8 S2'
_chemical_formula_sum 'C24 H16 Cl2 Fe N8 S2'
_chemical_formula_weight 607.34
_chemical_name_systematic
;
Bis[5-chloro-2-(phenyldiazenyl-\k<i>N</i>^2^)pyridine-
\k<i>N</i>]bis(thiocyanato-\k<i>N</i>)iron(II)
;
_space_group_IT_number 14
_symmetry_cell_setting monoclinic
_symmetry_space_group_name_Hall '-P 2yn'
_symmetry_space_group_name_H-M 'P 1 21/n 1'
_atom_sites_solution_hydrogens geom
_atom_sites_solution_primary direct
_atom_sites_solution_secondary difmap
_audit_creation_method SHELXL-97
_cell_angle_alpha 90.00
_cell_angle_beta 96.2090(10)
_cell_angle_gamma 90.00
_cell_formula_units_Z 4
_cell_length_a 9.5151(3)
_cell_length_b 23.7391(9)
_cell_length_c 12.1550(4)
_cell_measurement_reflns_used 7953
_cell_measurement_temperature 293(2)
_cell_measurement_theta_max 25.36
_cell_measurement_theta_min 2.32
_cell_volume 2729.46(16)
_computing_cell_refinement 'SAINT (Bruker, 2003)'
_computing_data_collection 'SMART (Bruker, 1998)'
_computing_data_reduction 'SAINT (Bruker, 2003)'
_computing_molecular_graphics 'Mercury (Macrae <i>et al.</i>, 2008)'
_computing_publication_material 'SHELXTL (Sheldrick, 2008), WinGX (Farrugia, 1999) and publCIF (Westrip, 2010)'
_computing_structure_refinement 'SHELXL97 (Sheldrick, 2008)'
_computing_structure_solution 'SHELXS97 (Sheldrick, 2008)'
_diffrn_ambient_temperature 293(2)
_diffrn_measured_fraction_theta_full 1.000
_diffrn_measured_fraction_theta_max 1.000
_diffrn_measurement_device_type 'Bruker SMART APEX CCD'
_diffrn_measurement_method 'Frames, each covering 0.3 \% in \w'
_diffrn_radiation_monochromator graphite
_diffrn_radiation_source 'fine-focus sealed tube'
_diffrn_radiation_type MoK\a
_diffrn_radiation_wavelength 0.71073
_diffrn_reflns_av_R_equivalents 0.0269
_diffrn_reflns_av_sigmaI/netI 0.0185
_diffrn_reflns_limit_h_max 11
_diffrn_reflns_limit_h_min -11
_diffrn_reflns_limit_k_max 28
_diffrn_reflns_limit_k_min -28
_diffrn_reflns_limit_l_max 14
_diffrn_reflns_limit_l_min -14
_diffrn_reflns_number 29379
_diffrn_reflns_theta_full 25.00
_diffrn_reflns_theta_max 25.00
_diffrn_reflns_theta_min 1.72
_diffrn_standards_decay_% 0
_diffrn_standards_number 0
_exptl_absorpt_coefficient_mu 0.931
_exptl_absorpt_correction_T_max 1.000
_exptl_absorpt_correction_T_min 0.916
_exptl_absorpt_correction_type multi-scan
_exptl_absorpt_process_details '(SADABS; Bruker, 2003)'
_exptl_crystal_colour red-brown
_exptl_crystal_density_diffrn 1.478
_exptl_crystal_density_method 'not measured'
_exptl_crystal_description block
_exptl_crystal_F_000 1232
_exptl_crystal_size_max 0.34
_exptl_crystal_size_mid 0.17
_exptl_crystal_size_min 0.09
_refine_diff_density_max 0.948
_refine_diff_density_min -0.748
_refine_ls_extinction_method none
_refine_ls_goodness_of_fit_ref 1.075
_refine_ls_hydrogen_treatment constr
_refine_ls_matrix_type full
_refine_ls_number_parameters 334
_refine_ls_number_reflns 4809
_refine_ls_number_restraints 0
_refine_ls_restrained_S_all 1.075
_refine_ls_R_factor_all 0.0497
_refine_ls_R_factor_gt 0.0431
_refine_ls_shift/su_max 0.001
_refine_ls_shift/su_mean 0.000
_refine_ls_structure_factor_coef Fsqd
_refine_ls_weighting_details 'calc w=1/[\s^2^(Fo^2^)+(0.0511P)^2^+2.0040P] where P=(Fo^2^+2Fc^2^)/3'
_refine_ls_weighting_scheme calc
_refine_ls_wR_factor_gt 0.1053
_refine_ls_wR_factor_ref 0.1099
_reflns_number_gt 4189
_reflns_number_total 4809
_reflns_threshold_expression I>2\s(I)
_cod_data_source_file hb6716.cif
_cod_data_source_block I
_cod_original_sg_symbol_H-M 'P 21/n'
_cod_database_code 2234628
_cod_database_fobs_code 2234628

loop_
_symmetry_equiv_pos_as_xyz
'x, y, z'
'-x+1/2, y+1/2, -z+1/2'
'-x, -y, -z'
'x-1/2, -y-1/2, z-1/2'

loop_
_atom_site_type_symbol
_atom_site_label
_atom_site_fract_x
_atom_site_fract_y
_atom_site_fract_z
_atom_site_U_iso_or_equiv
_atom_site_adp_type
_atom_site_calc_flag
_atom_site_refinement_flags
_atom_site_occupancy
_atom_site_symmetry_multiplicity
Fe Fe1 0.26710(4) 0.199109(16) 0.72956(3) 0.03803(13) Uani d . 1 1
N N1 0.4302(2) 0.15150(10) 0.77250(18) 0.0439(5) Uani d . 1 1
N N2 0.4637(2) 0.22105(11) 0.90825(19) 0.0513(6) Uani d . 1 1
N N3 0.3387(2) 0.23370(10) 0.86513(17) 0.0415(5) Uani d . 1 1
N N4 0.1056(2) 0.24866(10) 0.70140(17) 0.0432(5) Uani d . 1 1
N N5 -0.0086(2) 0.16663(12) 0.7497(2) 0.0536(6) Uani d . 1 1
N N6 0.1197(2) 0.15144(10) 0.77242(18) 0.0451(5) Uani d . 1 1
N N7 0.2284(2) 0.16225(10) 0.58695(19) 0.0490(6) Uani d . 1 1
N N8 0.3889(2) 0.25196(11) 0.66138(19) 0.0470(5) Uani d . 1 1
S S2 0.49476(8) 0.34626(3) 0.56230(8) 0.0626(2) Uani d . 1 1
S S1 0.20586(13) 0.09807(7) 0.39640(12) 0.1316(7) Uani d . 1 1
C C1 0.4725(3) 0.10415(13) 0.7267(3) 0.0522(7) Uani d . 1 1
H H1 0.4145 0.0873 0.6694 0.063 Uiso calc R 1 1
C C2 0.6012(3) 0.07977(14) 0.7631(3) 0.0613(9) Uani d . 1 1
C C3 0.6913(3) 0.10504(17) 0.8452(3) 0.0713(10) Uani d . 1 1
H H3 0.7798 0.0898 0.8675 0.086 Uiso calc R 1 1
C C4 0.6470(3) 0.15305(17) 0.8927(3) 0.0667(9) Uani d . 1 1
H H4 0.7047 0.1709 0.9488 0.080 Uiso calc R 1 1
C C5 0.5151(3) 0.17485(14) 0.8567(2) 0.0494(7) Uani d . 1 1
C C6 0.2817(3) 0.28345(12) 0.9103(2) 0.0458(6) Uani d . 1 1
C C7 0.3583(4) 0.33294(15) 0.9139(3) 0.0676(9) Uani d . 1 1
H H7 0.4501 0.3333 0.8943 0.081 Uiso calc R 1 1
C C8 0.2971(5) 0.38131(17) 0.9467(4) 0.0913(13) Uani d . 1 1
H H8 0.3475 0.4149 0.9496 0.110 Uiso calc R 1 1
C C9 0.1606(5) 0.38048(18) 0.9755(3) 0.0905(13) Uani d . 1 1
H H9 0.1187 0.4137 0.9958 0.109 Uiso calc R 1 1
C C10 0.0864(4) 0.33076(17) 0.9743(3) 0.0717(10) Uani d . 1 1
H H10 -0.0043 0.3303 0.9961 0.086 Uiso calc R 1 1
C C11 0.1460(3) 0.28201(14) 0.9411(2) 0.0520(7) Uani d . 1 1
H H11 0.0958 0.2483 0.9392 0.062 Uiso calc R 1 1
C C12 0.1023(3) 0.30337(13) 0.6782(2) 0.0496(7) Uani d . 1 1
H H12 0.1861 0.3220 0.6685 0.059 Uiso calc R 1 1
C C13 -0.0229(3) 0.33307(15) 0.6681(3) 0.0611(8) Uani d . 1 1
C C14 -0.1487(4) 0.30664(18) 0.6787(3) 0.0751(11) Uani d . 1 1
H H14 -0.2334 0.3265 0.6711 0.090 Uiso calc R 1 1
C C15 -0.1460(3) 0.25012(18) 0.7007(3) 0.0711(10) Uani d . 1 1
H H15 -0.2297 0.2307 0.7069 0.085 Uiso calc R 1 1
C C16 -0.0178(3) 0.22207(14) 0.7138(2) 0.0519(7) Uani d . 1 1
C C17 0.1347(3) 0.09386(12) 0.8076(2) 0.0503(7) Uani d . 1 1
C C18 0.0563(4) 0.05231(16) 0.7497(3) 0.0752(10) Uani d . 1 1
H H18 -0.0066 0.0612 0.6882 0.090 Uiso calc R 1 1
C C19 0.0737(5) -0.00269(18) 0.7856(4) 0.0987(15) Uani d . 1 1
H H19 0.0232 -0.0313 0.7470 0.118 Uiso calc R 1 1
C C20 0.1640(5) -0.01550(17) 0.8771(5) 0.0998(15) Uani d . 1 1
H H20 0.1738 -0.0527 0.9007 0.120 Uiso calc R 1 1
C C21 0.2400(4) 0.02575(16) 0.9341(4) 0.0832(11) Uani d . 1 1
H H21 0.3010 0.0167 0.9966 0.100 Uiso calc R 1 1
C C22 0.2266(3) 0.08071(13) 0.8994(3) 0.0580(8) Uani d . 1 1
H H22 0.2792 0.1089 0.9377 0.070 Uiso calc R 1 1
C C23 0.2177(3) 0.13531(15) 0.5084(3) 0.0592(8) Uani d . 1 1
C C24 0.4349(3) 0.29088(12) 0.6208(2) 0.0423(6) Uani d . 1 1
Cl Cl1 0.64768(11) 0.01811(4) 0.70172(10) 0.0874(3) Uani d . 1 1
Cl Cl2 -0.01594(12) 0.40406(4) 0.64356(10) 0.0929(3) Uani d . 1 1

loop_
_atom_site_aniso_label
_atom_site_aniso_U_11
_atom_site_aniso_U_22
_atom_site_aniso_U_33
_atom_site_aniso_U_12
_atom_site_aniso_U_13
_atom_site_aniso_U_23
Fe1 0.0315(2) 0.0475(2) 0.0347(2) 0.00046(15) 0.00200(14) -0.00205(15)
N1 0.0344(11) 0.0541(14) 0.0438(12) 0.0022(10) 0.0072(9) 0.0068(10)
N2 0.0360(12) 0.0753(17) 0.0416(13) -0.0022(11) -0.0004(10) 0.0006(12)
N3 0.0342(11) 0.0558(14) 0.0344(11) -0.0058(10) 0.0034(9) 0.0012(10)
N4 0.0372(12) 0.0567(14) 0.0348(11) 0.0067(10) -0.0001(9) -0.0054(10)
N5 0.0361(13) 0.0714(17) 0.0526(14) -0.0047(11) 0.0020(10) -0.0058(12)
N6 0.0369(12) 0.0562(14) 0.0422(12) -0.0057(10) 0.0040(9) -0.0072(10)
N7 0.0446(13) 0.0613(15) 0.0404(13) 0.0026(11) 0.0017(10) -0.0108(11)
N8 0.0423(13) 0.0547(14) 0.0447(13) 0.0013(11) 0.0084(10) 0.0003(11)
S2 0.0505(4) 0.0526(5) 0.0840(6) 0.0021(3) 0.0047(4) 0.0187(4)
S1 0.0840(8) 0.1876(15) 0.1193(10) 0.0205(8) -0.0075(7) -0.1068(11)
C1 0.0482(16) 0.0534(17) 0.0567(18) 0.0057(13) 0.0130(13) 0.0084(14)
C2 0.0548(18) 0.066(2) 0.067(2) 0.0172(16) 0.0222(16) 0.0224(16)
C3 0.0431(17) 0.105(3) 0.067(2) 0.0237(18) 0.0115(16) 0.025(2)
C4 0.0398(16) 0.104(3) 0.0553(19) 0.0097(17) -0.0004(14) 0.0079(18)
C5 0.0355(14) 0.0702(19) 0.0423(15) -0.0004(13) 0.0026(12) 0.0084(14)
C6 0.0485(16) 0.0556(17) 0.0330(13) -0.0068(13) 0.0030(11) -0.0059(12)
C7 0.066(2) 0.071(2) 0.067(2) -0.0203(18) 0.0130(17) -0.0172(17)
C8 0.122(4) 0.066(2) 0.088(3) -0.027(2) 0.024(3) -0.024(2)
C9 0.127(4) 0.070(3) 0.079(3) 0.012(3) 0.031(3) -0.023(2)
C10 0.076(2) 0.087(3) 0.056(2) 0.010(2) 0.0224(17) -0.0098(18)
C11 0.0513(17) 0.0639(19) 0.0417(15) -0.0032(14) 0.0093(12) -0.0030(13)
C12 0.0478(16) 0.0626(19) 0.0369(14) 0.0100(14) -0.0019(12) -0.0028(13)
C13 0.060(2) 0.072(2) 0.0484(17) 0.0227(17) -0.0063(14) -0.0040(15)
C14 0.048(2) 0.102(3) 0.072(2) 0.0312(19) -0.0086(16) -0.005(2)
C15 0.0358(16) 0.100(3) 0.075(2) 0.0076(17) -0.0038(15) -0.003(2)
C16 0.0358(15) 0.073(2) 0.0459(16) 0.0016(14) -0.0026(12) -0.0059(14)
C17 0.0450(15) 0.0504(17) 0.0568(17) -0.0108(13) 0.0118(13) -0.0095(13)
C18 0.069(2) 0.071(2) 0.083(2) -0.0176(18) -0.0039(19) -0.0160(19)
C19 0.097(3) 0.064(3) 0.133(4) -0.033(2) 0.001(3) -0.022(3)
C20 0.101(3) 0.055(2) 0.141(4) -0.019(2) 0.001(3) 0.006(3)
C21 0.091(3) 0.061(2) 0.095(3) -0.014(2) -0.003(2) 0.016(2)
C22 0.0599(19) 0.0500(18) 0.0631(19) -0.0108(14) 0.0020(15) 0.0015(14)
C23 0.0355(15) 0.078(2) 0.063(2) 0.0087(14) -0.0004(13) -0.0181(17)
C24 0.0346(13) 0.0487(16) 0.0428(14) 0.0077(12) 0.0004(11) -0.0032(12)
Cl1 0.0880(7) 0.0692(6) 0.1091(8) 0.0340(5) 0.0298(6) 0.0175(5)
Cl2 0.1028(8) 0.0715(6) 0.1004(8) 0.0383(6) -0.0082(6) 0.0028(5)

loop_
_atom_type_symbol
_atom_type_description
_atom_type_scat_dispersion_real
_atom_type_scat_dispersion_imag
_atom_type_scat_source
C C 0.0033 0.0016 'International Tables Vol C Tables 4.2.6.8 and 6.1.1.4'
H H 0.0000 0.0000 'International Tables Vol C Tables 4.2.6.8 and 6.1.1.4'
N N 0.0061 0.0033 'International Tables Vol C Tables 4.2.6.8 and 6.1.1.4'
S S 0.1246 0.1234 'International Tables Vol C Tables 4.2.6.8 and 6.1.1.4'
Cl Cl 0.1484 0.1585 'International Tables Vol C Tables 4.2.6.8 and 6.1.1.4'
Fe Fe 0.3463 0.8444 'International Tables Vol C Tables 4.2.6.8 and 6.1.1.4'

loop_
_geom_angle_atom_site_label_1
_geom_angle_atom_site_label_2
_geom_angle_atom_site_label_3
_geom_angle
N3 Fe1 N6 102.92(9)
N3 Fe1 N4 95.39(9)
N6 Fe1 N4 79.44(10)
N3 Fe1 N7 169.99(9)
N6 Fe1 N7 84.43(10)
N4 Fe1 N7 92.62(9)
N3 Fe1 N1 79.49(10)
N6 Fe1 N1 99.78(10)
N4 Fe1 N1 174.56(9)
N7 Fe1 N1 92.66(10)
N3 Fe1 N8 85.23(9)
N6 Fe1 N8 168.44(10)
N4 Fe1 N8 91.75(10)
N7 Fe1 N8 88.54(10)
N1 Fe1 N8 89.68(10)
C1 N1 C5 118.6(2)
C1 N1 Fe1 130.1(2)
C5 N1 Fe1 111.03(19)
N3 N2 C5 111.1(2)
N2 N3 C6 114.1(2)
N2 N3 Fe1 118.86(18)
C6 N3 Fe1 125.00(17)
C12 N4 C16 118.5(2)
C12 N4 Fe1 129.2(2)
C16 N4 Fe1 112.2(2)
N6 N5 C16 111.3(2)
N5 N6 C17 113.3(2)
N5 N6 Fe1 119.1(2)
C17 N6 Fe1 126.25(18)
C23 N7 Fe1 171.1(3)
C24 N8 Fe1 164.8(2)
N1 C1 C2 121.0(3)
N1 C1 H1 119.5
C2 C1 H1 119.5
C3 C2 C1 120.6(3)
C3 C2 Cl1 120.9(3)
C1 C2 Cl1 118.5(3)
C4 C3 C2 118.2(3)
C4 C3 H3 120.9
C2 C3 H3 120.9
C3 C4 C5 119.3(3)
C3 C4 H4 120.4
C5 C4 H4 120.4
N1 C5 N2 117.2(2)
N1 C5 C4 122.2(3)
N2 C5 C4 120.5(3)
C7 C6 C11 121.1(3)
C7 C6 N3 119.6(3)
C11 C6 N3 119.1(3)
C8 C7 C6 119.0(3)
C8 C7 H7 120.5
C6 C7 H7 120.5
C7 C8 C9 120.2(4)
C7 C8 H8 119.9
C9 C8 H8 119.9
C10 C9 C8 120.4(4)
C10 C9 H9 119.8
C8 C9 H9 119.8
C11 C10 C9 120.0(3)
C11 C10 H10 120.0
C9 C10 H10 120.0
C10 C11 C6 119.2(3)
C10 C11 H11 120.4
C6 C11 H11 120.4
N4 C12 C13 121.3(3)
N4 C12 H12 119.3
C13 C12 H12 119.3
C14 C13 C12 120.9(3)
C14 C13 Cl2 121.1(3)
C12 C13 Cl2 118.0(3)
C15 C14 C13 118.0(3)
C15 C14 H14 121.0
C13 C14 H14 121.0
C14 C15 C16 119.5(3)
C14 C15 H15 120.3
C16 C15 H15 120.3
N4 C16 C15 121.8(3)
N4 C16 N5 116.8(2)
C15 C16 N5 121.2(3)
C22 C17 C18 120.7(3)
C22 C17 N6 119.4(2)
C18 C17 N6 119.9(3)
C19 C18 C17 118.3(4)
C19 C18 H18 120.8
C17 C18 H18 120.8
C20 C19 C18 120.8(4)
C20 C19 H19 119.6
C18 C19 H19 119.6
C21 C20 C19 120.5(4)
C21 C20 H20 119.7
C19 C20 H20 119.7
C20 C21 C22 120.0(4)
C20 C21 H21 120.0
C22 C21 H21 120.0
C21 C22 C17 119.6(3)
C21 C22 H22 120.2
C17 C22 H22 120.2
N7 C23 S1 178.5(3)
N8 C24 S2 178.2(2)

loop_
_geom_bond_atom_site_label_1
_geom_bond_atom_site_label_2
_geom_bond_distance
_geom_bond_publ_flag
Fe1 N3 1.900(2) y
Fe1 N6 1.917(2) y
Fe1 N4 1.936(2) y
Fe1 N7 1.941(2) y
Fe1 N1 1.945(2) y
Fe1 N8 1.952(2) y
N1 C1 1.336(4) ?
N1 C5 1.352(4) ?
N2 N3 1.282(3) ?
N2 C5 1.379(4) ?
N3 C6 1.433(4) ?
N4 C12 1.329(4) ?
N4 C16 1.356(4) ?
N5 N6 1.274(3) ?
N5 C16 1.386(4) ?
N6 C17 1.435(4) ?
N7 C23 1.144(4) ?
N8 C24 1.156(4) ?
S2 C24 1.626(3) ?
S1 C23 1.617(3) ?
C1 C2 1.383(4) ?
C1 H1 0.9300 ?
C2 C3 1.380(5) ?
C2 Cl1 1.722(4) ?
C3 C4 1.365(5) ?
C3 H3 0.9300 ?
C4 C5 1.384(4) ?
C4 H4 0.9300 ?
C6 C7 1.380(4) ?
C6 C11 1.384(4) ?
C7 C8 1.366(5) ?
C7 H7 0.9300 ?
C8 C9 1.381(6) ?
C8 H8 0.9300 ?
C9 C10 1.375(6) ?
C9 H9 0.9300 ?
C10 C11 1.369(5) ?
C10 H10 0.9300 ?
C11 H11 0.9300 ?
C12 C13 1.378(4) ?
C12 H12 0.9300 ?
C13 C14 1.370(5) ?
C13 Cl2 1.714(4) ?
C14 C15 1.368(5) ?
C14 H14 0.9300 ?
C15 C16 1.384(4) ?
C15 H15 0.9300 ?
C17 C22 1.378(4) ?
C17 C18 1.382(4) ?
C18 C19 1.381(6) ?
C18 H18 0.9300 ?
C19 C20 1.364(6) ?
C19 H19 0.9300 ?
C20 C21 1.361(6) ?
C20 H20 0.9300 ?
C21 C22 1.373(5) ?
C21 H21 0.9300 ?
C22 H22 0.9300 ?

loop_
_geom_torsion_atom_site_label_1
_geom_torsion_atom_site_label_2
_geom_torsion_atom_site_label_3
_geom_torsion_atom_site_label_4
_geom_torsion
N3 Fe1 N1 C1 173.6(3)
N6 Fe1 N1 C1 72.2(2)
N7 Fe1 N1 C1 -12.7(2)
N8 Fe1 N1 C1 -101.2(2)
N3 Fe1 N1 C5 -12.28(18)
N6 Fe1 N1 C5 -113.74(19)
N7 Fe1 N1 C5 161.45(19)
N8 Fe1 N1 C5 72.93(19)
C5 N2 N3 C6 -176.4(2)
C5 N2 N3 Fe1 -11.8(3)
N6 Fe1 N3 N2 111.7(2)
N4 Fe1 N3 N2 -167.9(2)
N7 Fe1 N3 N2 -24.9(7)
N1 Fe1 N3 N2 14.0(2)
N8 Fe1 N3 N2 -76.6(2)
N6 Fe1 N3 C6 -85.4(2)
N4 Fe1 N3 C6 -5.0(2)
N7 Fe1 N3 C6 138.0(5)
N1 Fe1 N3 C6 176.8(2)
N8 Fe1 N3 C6 86.3(2)
N3 Fe1 N4 C12 67.2(2)
N6 Fe1 N4 C12 169.3(2)
N7 Fe1 N4 C12 -106.8(2)
N8 Fe1 N4 C12 -18.2(2)
N3 Fe1 N4 C16 -109.20(19)
N6 Fe1 N4 C16 -7.03(18)
N7 Fe1 N4 C16 76.81(19)
N8 Fe1 N4 C16 165.42(19)
C16 N5 N6 C17 -178.6(2)
C16 N5 N6 Fe1 -11.1(3)
N3 Fe1 N6 N5 103.7(2)
N4 Fe1 N6 N5 10.6(2)
N7 Fe1 N6 N5 -83.1(2)
N1 Fe1 N6 N5 -174.9(2)
N8 Fe1 N6 N5 -30.3(6)
N3 Fe1 N6 C17 -90.5(2)
N4 Fe1 N6 C17 176.3(2)
N7 Fe1 N6 C17 82.6(2)
N1 Fe1 N6 C17 -9.1(2)
N8 Fe1 N6 C17 135.4(5)
N3 Fe1 N8 C24 -87.5(9)
N6 Fe1 N8 C24 47.9(11)
N4 Fe1 N8 C24 7.8(9)
N7 Fe1 N8 C24 100.4(9)
N1 Fe1 N8 C24 -167.0(9)
C5 N1 C1 C2 -0.9(4)
Fe1 N1 C1 C2 172.8(2)
N1 C1 C2 C3 -2.3(5)
N1 C1 C2 Cl1 179.0(2)
C1 C2 C3 C4 3.1(5)
Cl1 C2 C3 C4 -178.3(3)
C2 C3 C4 C5 -0.6(5)
C1 N1 C5 N2 -174.8(2)
Fe1 N1 C5 N2 10.3(3)
C1 N1 C5 C4 3.5(4)
Fe1 N1 C5 C4 -171.4(2)
N3 N2 C5 N1 0.3(4)
N3 N2 C5 C4 -178.0(3)
C3 C4 C5 N1 -2.7(5)
C3 C4 C5 N2 175.6(3)
N2 N3 C6 C7 53.0(4)
Fe1 N3 C6 C7 -110.6(3)
N2 N3 C6 C11 -132.3(3)
Fe1 N3 C6 C11 64.1(3)
C11 C6 C7 C8 -1.1(5)
N3 C6 C7 C8 173.4(3)
C6 C7 C8 C9 -0.1(6)
C7 C8 C9 C10 1.7(7)
C8 C9 C10 C11 -2.1(6)
C9 C10 C11 C6 0.8(5)
C7 C6 C11 C10 0.8(5)
N3 C6 C11 C10 -173.8(3)
C16 N4 C12 C13 0.8(4)
Fe1 N4 C12 C13 -175.3(2)
N4 C12 C13 C14 -1.9(5)
N4 C12 C13 Cl2 177.4(2)
C12 C13 C14 C15 0.7(5)
Cl2 C13 C14 C15 -178.5(3)
C13 C14 C15 C16 1.3(5)
C12 N4 C16 C15 1.3(4)
Fe1 N4 C16 C15 178.1(2)
C12 N4 C16 N5 -173.2(2)
Fe1 N4 C16 N5 3.6(3)
C14 C15 C16 N4 -2.4(5)
C14 C15 C16 N5 171.9(3)
N6 N5 C16 N4 4.5(4)
N6 N5 C16 C15 -170.0(3)
N5 N6 C17 C22 -133.9(3)
Fe1 N6 C17 C22 59.6(3)
N5 N6 C17 C18 45.6(4)
Fe1 N6 C17 C18 -120.9(3)
C22 C17 C18 C19 -0.8(6)
N6 C17 C18 C19 179.8(3)
C17 C18 C19 C20 1.2(7)
C18 C19 C20 C21 -0.7(8)
C19 C20 C21 C22 -0.3(8)
C20 C21 C22 C17 0.8(6)
C18 C17 C22 C21 -0.2(5)
N6 C17 C22 C21 179.2(3)
